data_7019257
loop_
_publ_author_name
'Kowolik, Kristin'
'Shanmugam, Maheswaran'
'Myers, Thomas W.'
'Cates, Chelsea D.'
'Berben, Louise A.'

_publ_section_title
;
 A redox series of gallium(iii) complexes: ligand-based two-electron
 oxidation affords a gallium-thiolate complex.
;
_journal_issue 26
_journal_name_full 'Dalton transactions (Cambridge, England : 2003)'
_journal_page_first 7969
_journal_page_last 7976
_journal_paper_doi 10.1039/c2dt30112a
_journal_volume 41
_journal_year 2012
_chemical_formula_sum 'C36 H44 Cl Ga N4'
_chemical_formula_weight 637.92
_chemical_name_systematic
;
?
;
_space_group_IT_number 15
_symmetry_space_group_name_Hall '-C 2yc'
_symmetry_space_group_name_H-M 'C 1 2/c 1'
_atom_sites_solution_hydrogens geom
_atom_sites_solution_primary direct
_atom_sites_solution_secondary difmap
_audit_creation_method SHELXL-97
_cell_angle_alpha 90.00
_cell_angle_beta 113.8440(10)
_cell_angle_gamma 90.00
_cell_formula_units_Z 4
_cell_length_a 21.5436(5)
_cell_length_b 9.8702(2)
_cell_length_c 17.0142(4)
_cell_measurement_temperature 90(2)
_cell_volume 3309.10(13)
_computing_structure_refinement 'SHELXL-97 (Sheldrick, 2008)'
_computing_structure_solution 'SHELXS-97 (Sheldrick, 2008)'
_diffrn_ambient_temperature 90(2)
_diffrn_measured_fraction_theta_full 0.948
_diffrn_measured_fraction_theta_max 0.948
_diffrn_radiation_monochromator graphite
_diffrn_radiation_source 'fine-focus sealed tube'
_diffrn_radiation_type CuK\a
_diffrn_radiation_wavelength 1.54178
_diffrn_reflns_av_R_equivalents 0.0198
_diffrn_reflns_av_sigmaI/netI 0.0217
_diffrn_reflns_limit_h_max 23
_diffrn_reflns_limit_h_min -25
_diffrn_reflns_limit_k_max 11
_diffrn_reflns_limit_k_min -11
_diffrn_reflns_limit_l_max 18
_diffrn_reflns_limit_l_min -20
_diffrn_reflns_number 9798
_diffrn_reflns_theta_full 68.41
_diffrn_reflns_theta_max 68.41
_diffrn_reflns_theta_min 6.20
_exptl_absorpt_coefficient_mu 2.102
_exptl_absorpt_correction_T_max 0.8334
_exptl_absorpt_correction_T_min 0.7035
_exptl_crystal_density_diffrn 1.280
_exptl_crystal_density_method 'not measured'
_exptl_crystal_F_000 1344
_exptl_crystal_size_max 0.18
_exptl_crystal_size_mid 0.13
_exptl_crystal_size_min 0.09
_refine_diff_density_max 0.486
_refine_diff_density_min -0.561
_refine_diff_density_rms 0.115
_refine_ls_extinction_method none
_refine_ls_goodness_of_fit_ref 1.464
_refine_ls_hydrogen_treatment mixed
_refine_ls_matrix_type full
_refine_ls_number_parameters 191
_refine_ls_number_reflns 2884
_refine_ls_number_restraints 0
_refine_ls_restrained_S_all 1.464
_refine_ls_R_factor_all 0.0307
_refine_ls_R_factor_gt 0.0307
_refine_ls_shift/su_max 0.000
_refine_ls_shift/su_mean 0.000
_refine_ls_structure_factor_coef Fsqd
_refine_ls_weighting_details 'calc w=1/[\s^2^(Fo^2^)+(0.1000P)^2^+0.0000P] where P=(Fo^2^+2Fc^2^)/3'
_refine_ls_weighting_scheme calc
_refine_ls_wR_factor_gt 0.1489
_refine_ls_wR_factor_ref 0.1490
_reflns_number_gt 2881
_reflns_number_total 2884
_reflns_threshold_expression >2sigma(I)
_cod_data_source_file c2dt30112a.txt
_cod_data_source_block es43
_cod_database_code 7019257

loop_
_symmetry_equiv_pos_as_xyz
'x, y, z'
'-x, y, -z+1/2'
'x+1/2, y+1/2, z'
'-x+1/2, y+1/2, -z+1/2'
'-x, -y, -z'
'x, -y, z-1/2'
'-x+1/2, -y+1/2, -z'
'x+1/2, -y+1/2, z-1/2'

loop_
_atom_site_label
_atom_site_type_symbol
_atom_site_fract_x
_atom_site_fract_y
_atom_site_fract_z
_atom_site_U_iso_or_equiv
_atom_site_adp_type
_atom_site_occupancy
_atom_site_symmetry_multiplicity
_atom_site_calc_flag
_atom_site_refinement_flags
Ga1 Ga 0.0000 0.10506(2) 0.7500 0.0119(2) Uani 1 2 d S
Cl1 Cl 0.0000 -0.12066(5) 0.7500 0.0225(2) Uani 1 2 d S
N1 N -0.07948(6) 0.19465(12) 0.66426(8) 0.0145(3) Uani 1 1 d .
N2 N 0.03226(7) 0.12083(13) 0.65051(9) 0.0154(3) Uani 1 1 d .
C1 C -0.07506(7) 0.21925(16) 0.58845(9) 0.0165(3) Uani 1 1 d .
H1A H -0.1112 0.2621 0.5426 0.020 Uiso 1 1 calc R
C2 C -0.01583(8) 0.18006(15) 0.57915(9) 0.0164(3) Uani 1 1 d .
C3 C -0.00482(8) 0.19629(19) 0.50289(9) 0.0219(4) Uani 1 1 d .
H3A H -0.0384 0.2386 0.4540 0.026 Uiso 1 1 calc R
C4 C 0.05428(8) 0.15090(19) 0.49990(10) 0.0247(4) Uani 1 1 d .
H4A H 0.0623 0.1611 0.4493 0.030 Uiso 1 1 calc R
C5 C 0.10319(10) 0.08833(19) 0.57402(12) 0.0250(4) Uani 1 1 d .
H5A H 0.1447 0.0559 0.5738 0.030 Uiso 1 1 calc R
C6 C 0.09005(8) 0.07508(18) 0.64588(10) 0.0199(4) Uani 1 1 d .
H6A H 0.1230 0.0318 0.6949 0.024 Uiso 1 1 calc R
C7 C -0.14218(7) 0.22044(15) 0.67122(9) 0.0134(3) Uani 1 1 d .
C8 C -0.14737(7) 0.33103(15) 0.72059(9) 0.0164(3) Uani 1 1 d .
C9 C -0.20829(8) 0.35162(17) 0.72869(9) 0.0199(4) Uani 1 1 d .
H9A H -0.2124 0.4258 0.7618 0.024 Uiso 1 1 calc R
C10 C -0.26352(8) 0.26533(18) 0.68907(10) 0.0210(4) Uani 1 1 d .
H10A H -0.3048 0.2803 0.6954 0.025 Uiso 1 1 calc R
C11 C -0.25756(7) 0.15709(16) 0.64016(9) 0.0180(3) Uani 1 1 d .
H11A H -0.2953 0.0986 0.6131 0.022 Uiso 1 1 calc R
C12 C -0.19776(9) 0.13258(18) 0.63002(11) 0.0152(4) Uani 1 1 d .
C13 C -0.08852(8) 0.42874(17) 0.76082(10) 0.0190(4) Uani 1 1 d .
H13A H -0.0458 0.3775 0.7716 0.023 Uiso 1 1 calc R
C14 C -0.08262(10) 0.4869(2) 0.84696(15) 0.0328(5) Uani 1 1 d .
H14A H -0.0785 0.4126 0.8870 0.049 Uiso 1 1 calc R
H14B H -0.1232 0.5404 0.8382 0.049 Uiso 1 1 calc R
H14C H -0.0424 0.5450 0.8708 0.049 Uiso 1 1 calc R
C15 C -0.09430(10) 0.5423(2) 0.69586(13) 0.0374(5) Uani 1 1 d .
H15A H -0.0980 0.5020 0.6415 0.056 Uiso 1 1 calc R
H15B H -0.0538 0.5999 0.7189 0.056 Uiso 1 1 calc R
H15C H -0.1347 0.5971 0.6859 0.056 Uiso 1 1 calc R
C16 C -0.19356(8) 0.01056(14) 0.57740(11) 0.0149(4) Uani 1 1 d .
H16A H -0.1494 0.0158 0.5712 0.018 Uiso 1 1 calc R
C17 C -0.25035(10) 0.01368(18) 0.48752(12) 0.0246(4) Uani 1 1 d .
H17A H -0.2489 0.0997 0.4596 0.037 Uiso 1 1 calc R
H17B H -0.2943 0.0048 0.4916 0.037 Uiso 1 1 calc R
H17C H -0.2444 -0.0615 0.4536 0.037 Uiso 1 1 calc R
C18 C -0.19485(13) -0.12343(18) 0.62221(14) 0.0287(5) Uani 1 1 d .
H18A H -0.1582 -0.1239 0.6799 0.043 Uiso 1 1 calc R
H18B H -0.1886 -0.1990 0.5888 0.043 Uiso 1 1 calc R
H18C H -0.2386 -0.1331 0.6266 0.043 Uiso 1 1 calc R

loop_
_atom_site_aniso_label
_atom_site_aniso_U_11
_atom_site_aniso_U_22
_atom_site_aniso_U_33
_atom_site_aniso_U_23
_atom_site_aniso_U_13
_atom_site_aniso_U_12
Ga1 0.0121(3) 0.0111(3) 0.0124(3) 0.000 0.00473(18) 0.000
Cl1 0.0330(4) 0.0113(3) 0.0233(4) 0.000 0.0116(3) 0.000
N1 0.0121(6) 0.0139(7) 0.0158(6) 0.0017(5) 0.0040(5) 0.0010(4)
N2 0.0162(7) 0.0160(6) 0.0148(6) -0.0029(4) 0.0069(5) -0.0013(5)
C1 0.0165(8) 0.0150(7) 0.0167(7) 0.0011(6) 0.0054(6) -0.0014(6)
C2 0.0185(8) 0.0159(7) 0.0152(7) -0.0006(5) 0.0072(6) -0.0030(5)
C3 0.0246(9) 0.0228(10) 0.0204(8) 0.0038(5) 0.0114(7) -0.0014(6)
C4 0.0262(9) 0.0321(10) 0.0207(8) -0.0005(7) 0.0145(7) -0.0034(7)
C5 0.0220(9) 0.0306(10) 0.0248(9) -0.0040(6) 0.0119(7) 0.0008(6)
C6 0.0165(8) 0.0225(8) 0.0195(8) -0.0046(6) 0.0059(6) 0.0003(6)
C7 0.0123(7) 0.0135(7) 0.0147(7) 0.0042(5) 0.0059(5) 0.0021(5)
C8 0.0152(7) 0.0160(8) 0.0163(7) 0.0014(5) 0.0045(5) 0.0020(5)
C9 0.0224(8) 0.0181(8) 0.0208(8) -0.0039(6) 0.0103(6) 0.0030(6)
C10 0.0168(8) 0.0246(9) 0.0238(7) -0.0004(6) 0.0105(6) 0.0019(6)
C11 0.0142(8) 0.0185(8) 0.0205(7) -0.0011(6) 0.0062(6) -0.0026(6)
C12 0.0182(9) 0.0138(7) 0.0140(8) 0.0015(6) 0.0070(6) 0.0001(6)
C13 0.0162(8) 0.0148(7) 0.0233(8) -0.0034(6) 0.0051(6) 0.0011(6)
C14 0.0179(10) 0.0402(11) 0.0360(11) -0.0221(8) 0.0063(8) -0.0007(7)
C15 0.0304(10) 0.0221(10) 0.0427(11) 0.0099(8) -0.0028(8) -0.0107(8)
C16 0.0149(8) 0.0133(8) 0.0187(8) -0.0020(5) 0.0089(6) -0.0013(5)
C17 0.0249(10) 0.0249(10) 0.0206(10) -0.0030(6) 0.0055(8) 0.0012(6)
C18 0.0481(14) 0.0129(9) 0.0252(10) 0.0017(7) 0.0149(9) 0.0014(7)

loop_
_atom_type_symbol
_atom_type_description
_atom_type_scat_dispersion_real
_atom_type_scat_dispersion_imag
_atom_type_scat_source
C C 0.0181 0.0091 'International Tables Vol C Tables 4.2.6.8 and 6.1.1.4'
H H 0.0000 0.0000 'International Tables Vol C Tables 4.2.6.8 and 6.1.1.4'
N N 0.0311 0.0180 'International Tables Vol C Tables 4.2.6.8 and 6.1.1.4'
Cl Cl 0.3639 0.7018 'International Tables Vol C Tables 4.2.6.8 and 6.1.1.4'
Ga Ga -1.2846 0.7763 'International Tables Vol C Tables 4.2.6.8 and 6.1.1.4'

loop_
_geom_angle_atom_site_label_1
_geom_angle_atom_site_label_2
_geom_angle_atom_site_label_3
_geom_angle
_geom_angle_site_symmetry_1
_geom_angle_site_symmetry_3
N1 Ga1 N1 126.22(7) . 2_556
N1 Ga1 N2 95.36(5) . 2_556
N1 Ga1 N2 80.73(5) 2_556 2_556
N1 Ga1 N2 80.73(5) . .
N1 Ga1 N2 95.36(5) 2_556 .
N2 Ga1 N2 171.42(7) 2_556 .
N1 Ga1 Cl1 116.89(4) . .
N1 Ga1 Cl1 116.89(3) 2_556 .
N2 Ga1 Cl1 94.29(4) 2_556 .
N2 Ga1 Cl1 94.29(4) . .
C1 N1 C7 118.76(12) . .
C1 N1 Ga1 114.49(10) . .
C7 N1 Ga1 126.32(9) . .
C6 N2 C2 118.32(13) . .
C6 N2 Ga1 129.72(11) . .
C2 N2 Ga1 111.83(10) . .
N1 C1 C2 118.42(13) . .
N2 C2 C1 114.51(13) . .
N2 C2 C3 120.86(14) . .
C1 C2 C3 124.62(14) . .
C4 C3 C2 119.90(14) . .
C3 C4 C5 118.52(14) . .
C6 C5 C4 119.26(17) . .
N2 C6 C5 123.13(16) . .
C8 C7 C12 121.02(14) . .
C8 C7 N1 119.60(13) . .
C12 C7 N1 119.36(14) . .
C9 C8 C7 118.58(14) . .
C9 C8 C13 120.85(14) . .
C7 C8 C13 120.52(13) . .
C8 C9 C10 121.20(15) . .
C11 C10 C9 119.40(14) . .
C12 C11 C10 121.50(15) . .
C11 C12 C7 118.30(15) . .
C11 C12 C16 119.26(15) . .
C7 C12 C16 122.41(15) . .
C8 C13 C14 113.64(14) . .
C8 C13 C15 109.12(13) . .
C14 C13 C15 111.38(16) . .
C17 C16 C12 111.03(14) . .
C17 C16 C18 110.36(14) . .
C12 C16 C18 111.84(16) . .

loop_
_geom_bond_atom_site_label_1
_geom_bond_atom_site_label_2
_geom_bond_distance
_geom_bond_site_symmetry_2
Ga1 N1 1.9551(12) .
Ga1 N1 1.9551(12) 2_556
Ga1 N2 2.0794(14) 2_556
Ga1 N2 2.0795(14) .
Ga1 Cl1 2.2279(6) .
N1 C1 1.3531(19) .
N1 C7 1.4257(18) .
N2 C6 1.356(2) .
N2 C2 1.368(2) .
C1 C2 1.402(2) .
C2 C3 1.419(2) .
C3 C4 1.370(2) .
C4 C5 1.417(3) .
C5 C6 1.368(3) .
C7 C8 1.409(2) .
C7 C12 1.414(2) .
C8 C9 1.389(2) .
C8 C13 1.518(2) .
C9 C10 1.395(2) .
C10 C11 1.392(2) .
C11 C12 1.388(2) .
C12 C16 1.525(2) .
C13 C14 1.531(2) .
C13 C15 1.543(2) .
C16 C17 1.524(3) .
C16 C18 1.532(2) .

loop_
_geom_torsion_atom_site_label_1
_geom_torsion_atom_site_label_2
_geom_torsion_atom_site_label_3
_geom_torsion_atom_site_label_4
_geom_torsion
_geom_torsion_site_symmetry_1
N1 Ga1 N1 C1 90.56(10) 2_556
N2 Ga1 N1 C1 172.99(11) 2_556
N2 Ga1 N1 C1 0.70(10) .
Cl1 Ga1 N1 C1 -89.43(10) .
N1 Ga1 N1 C7 -97.14(12) 2_556
N2 Ga1 N1 C7 -14.71(13) 2_556
N2 Ga1 N1 C7 172.99(13) .
Cl1 Ga1 N1 C7 82.86(12) .
N1 Ga1 N2 C6 -176.80(15) .
N1 Ga1 N2 C6 57.32(14) 2_556
N2 Ga1 N2 C6 119.77(14) 2_556
Cl1 Ga1 N2 C6 -60.23(14) .
N1 Ga1 N2 C2 -1.01(10) .
N1 Ga1 N2 C2 -126.89(10) 2_556
N2 Ga1 N2 C2 -64.44(10) 2_556
Cl1 Ga1 N2 C2 115.56(10) .
C7 N1 C1 C2 -173.21(14) .
Ga1 N1 C1 C2 -0.28(18) .
C6 N2 C2 C1 177.46(14) .
Ga1 N2 C2 C1 1.14(16) .
C6 N2 C2 C3 -1.6(2) .
Ga1 N2 C2 C3 -177.88(12) .
N1 C1 C2 N2 -0.6(2) .
N1 C1 C2 C3 178.36(15) .
N2 C2 C3 C4 0.8(2) .
C1 C2 C3 C4 -178.15(16) .
C2 C3 C4 C5 0.0(3) .
C3 C4 C5 C6 0.0(3) .
C2 N2 C6 C5 1.7(2) .
Ga1 N2 C6 C5 177.21(13) .
C4 C5 C6 N2 -0.9(3) .
C1 N1 C7 C8 -108.73(15) .
Ga1 N1 C7 C8 79.27(16) .
C1 N1 C7 C12 72.75(19) .
Ga1 N1 C7 C12 -99.25(15) .
C12 C7 C8 C9 0.5(2) .
N1 C7 C8 C9 -177.97(13) .
C12 C7 C8 C13 -176.93(14) .
N1 C7 C8 C13 4.6(2) .
C7 C8 C9 C10 0.0(2) .
C13 C8 C9 C10 177.43(14) .
C8 C9 C10 C11 -0.3(2) .
C9 C10 C11 C12 0.2(2) .
C10 C11 C12 C7 0.3(2) .
C10 C11 C12 C16 178.61(15) .
C8 C7 C12 C11 -0.7(2) .
N1 C7 C12 C11 177.82(13) .
C8 C7 C12 C16 -178.92(14) .
N1 C7 C12 C16 -0.4(2) .
C9 C8 C13 C14 35.6(2) .
C7 C8 C13 C14 -147.00(15) .
C9 C8 C13 C15 -89.36(19) .
C7 C8 C13 C15 88.03(18) .
C11 C12 C16 C17 55.3(2) .
C7 C12 C16 C17 -126.44(17) .
C11 C12 C16 C18 -68.4(2) .
C7 C12 C16 C18 109.80(18) .
